data_9000169
loop_
_publ_author_name
'Birle, J. D.'
'Gibbs, G. V.'
'Moore, P. B.'
'Smith, J. V.'

_publ_section_title
;
 Crystal structures of natural olivines
 Note: variety hortonolite
;
_journal_name_full 'American Mineralogist'
_journal_page_first 807
_journal_page_last 824
_journal_volume 53
_journal_year 1968
_chemical_formula_sum 'Ca0.02 Fe0.98 Mg0.98 Mn0.02 O4 Si'
_chemical_name_mineral Fayalite
_space_group_IT_number 62
_symmetry_space_group_name_Hall '-P 2c 2ab'
_symmetry_space_group_name_H-M 'P b n m'
_cell_angle_alpha 90
_cell_angle_beta 90
_cell_angle_gamma 90
_cell_length_a 4.787
_cell_length_b 10.341
_cell_length_c 6.044
_cell_formula_units_Z 4
_cell_volume 299.192
_database_code_amcsd 0000174
_exptl_crystal_density_diffrn 3.830
_cod_original_formula_sum '(Mg.98 Fe.98 Mn.02 Ca.02) Si O4'
_cod_database_code 9000169

loop_
_space_group_symop_operation_xyz
x,y,z
x,y,1/2-z
-x,-y,1/2+z
1/2+x,1/2-y,1/2+z
1/2-x,1/2+y,1/2-z
1/2-x,1/2+y,z
1/2+x,1/2-y,-z
-x,-y,-z

loop_
_atom_site_label
_atom_site_fract_x
_atom_site_fract_y
_atom_site_fract_z
_atom_site_occupancy
_atom_site_U_iso_or_equiv
Mg1 0.00000 0.00000 0.00000 0.49000 0.00456
Fe1 0.00000 0.00000 0.00000 0.49000 0.00456
Mn1 0.00000 0.00000 0.00000 0.01000 0.00456
Ca1 0.00000 0.00000 0.00000 0.01000 0.00456
Mg2 0.98678 0.27915 0.25000 0.49000 0.00595
Fe2 0.98678 0.27915 0.25000 0.49000 0.00595
Mn2 0.98678 0.27915 0.25000 0.01000 0.00595
Ca2 0.98678 0.27915 0.25000 0.01000 0.00595
Si 0.42870 0.09576 0.25000 1.00000 0.00228
O1 0.76844 0.09173 0.25000 1.00000 0.00355
O2 0.21419 0.44958 0.25000 1.00000 0.00228
O3 0.28401 0.16395 0.03442 1.00000 0.00469

loop_
_cod_related_entry_id
_cod_related_entry_database
_cod_related_entry_code
1 AMCSD 0000174
